data_7227764
loop_
_publ_author_name
'Huang, Guo-Zhen'
'Zou, Xin'
'Zhu, Zhi-Biao'
'Deng, Zhao-Peng'
'Huo, Li-Hua'
'Gao, Shan'

_publ_section_title
;
 Effect of ligand configurations, secondary Pb--O interactions and
 auxiliary ligands on Pb(ii)--mono/disulfonate complexes: syntheses,
 structures, and luminescence properties
;
_journal_issue 13
_journal_name_full CrystEngComm
_journal_page_first 1778
_journal_paper_doi 10.1039/C7CE00071E
_journal_volume 19
_journal_year 2017
_chemical_formula_moiety 'C16 H13 Cl N2 O8 Pb S2, H2 O'
_chemical_formula_sum 'C16 H15 Cl N2 O9 Pb S2'
_chemical_formula_weight 686.06
_chemical_name_systematic
; 
 ? 
;
_space_group_IT_number 2
_symmetry_cell_setting triclinic
_symmetry_space_group_name_Hall '-P 1'
_symmetry_space_group_name_H-M 'P -1'
_atom_sites_solution_hydrogens geom
_atom_sites_solution_primary direct
_atom_sites_solution_secondary difmap
_audit_creation_method SHELXL-97
_audit_update_record
;
2014-06-26 deposited with the CCDC.
2017-02-27 downloaded from the CCDC.
;
_cell_angle_alpha 99.041(11)
_cell_angle_beta 102.300(9)
_cell_angle_gamma 108.323(12)
_cell_formula_units_Z 2
_cell_length_a 8.5537(10)
_cell_length_b 9.2608(15)
_cell_length_c 13.8202(14)
_cell_measurement_reflns_used 1841
_cell_measurement_temperature 295(2)
_cell_measurement_theta_max 27.54
_cell_measurement_theta_min 3.16
_cell_volume 985.3(2)
_computing_cell_refinement
;
CrysAlis Pro (Agilent, 2013)
;
_computing_data_collection
;
CrysAlis Pro (Agilent, 2013)
;
_computing_data_reduction
;
CrysAlis Pro (Agilent, 2013)
;
_computing_molecular_graphics '(K. Brandenburg, Diamond 3.1, 2009)'
_computing_publication_material '(K. Brandenburg, Diamond 3.1, 2009)'
_computing_structure_refinement 'SHELXL-97 (Sheldrick, 1997)'
_computing_structure_solution 'SHELXS-97 (Sheldrick, 1990)'
_diffrn_ambient_temperature 295(2)
_diffrn_detector_area_resol_mean 16.1954
_diffrn_measured_fraction_theta_full 0.988
_diffrn_measured_fraction_theta_max 0.988
_diffrn_measurement_device_type 'Xcalibur, Eos'
_diffrn_measurement_method '\w scans'
_diffrn_radiation_monochromator graphite
_diffrn_radiation_source 'Enhance (Mo) X-ray Source'
_diffrn_radiation_type MoK\a
_diffrn_radiation_wavelength 0.71073
_diffrn_reflns_av_R_equivalents 0.0448
_diffrn_reflns_av_sigmaI/netI 0.0875
_diffrn_reflns_limit_h_max 7
_diffrn_reflns_limit_h_min -11
_diffrn_reflns_limit_k_max 12
_diffrn_reflns_limit_k_min -11
_diffrn_reflns_limit_l_max 17
_diffrn_reflns_limit_l_min -17
_diffrn_reflns_number 6434
_diffrn_reflns_theta_full 27.56
_diffrn_reflns_theta_max 27.56
_diffrn_reflns_theta_min 3.16
_exptl_absorpt_coefficient_mu 8.965
_exptl_absorpt_correction_T_max 0.2952
_exptl_absorpt_correction_T_min 0.2547
_exptl_absorpt_correction_type multi-scan
_exptl_absorpt_process_details
; 
CrysAlis Pro (Agilent, 2013)
Empirical absorption correction using spherical harmonics,
 implemented in SCALE3 ABSPACK scaling algorithm. 
;
_exptl_crystal_colour colorless
_exptl_crystal_density_diffrn 2.312
_exptl_crystal_density_method 'not measured'
_exptl_crystal_description prism
_exptl_crystal_F_000 656
_exptl_crystal_size_max 0.21
_exptl_crystal_size_mid 0.19
_exptl_crystal_size_min 0.18
_refine_diff_density_max 1.794
_refine_diff_density_min -1.707
_refine_diff_density_rms 0.217
_refine_ls_extinction_method none
_refine_ls_goodness_of_fit_ref 1.040
_refine_ls_hydrogen_treatment constr
_refine_ls_matrix_type full
_refine_ls_number_parameters 280
_refine_ls_number_reflns 4493
_refine_ls_number_restraints 0
_refine_ls_restrained_S_all 1.040
_refine_ls_R_factor_all 0.0702
_refine_ls_R_factor_gt 0.0555
_refine_ls_shift/su_max 0.001
_refine_ls_shift/su_mean 0.000
_refine_ls_structure_factor_coef Fsqd
_refine_ls_weighting_details 'calc w=1/[\s^2^(Fo^2^)+(0.0514P)^2^+0.0000P] where P=(Fo^2^+2Fc^2^)/3'
_refine_ls_weighting_scheme calc
_refine_ls_wR_factor_gt 0.1197
_refine_ls_wR_factor_ref 0.1302
_reflns_number_gt 3670
_reflns_number_total 4493
_reflns_threshold_expression >2sigma(I)
_cod_data_source_file c7ce00071e2.cif
_cod_data_source_block complex8
_cod_depositor_comments 'Adding full bibliography for 7227757--7227764.cif.'
_cod_database_code 7227764

loop_
_symmetry_equiv_pos_as_xyz
'x, y, z'
'-x, -y, -z'

loop_
_atom_site_label
_atom_site_type_symbol
_atom_site_fract_x
_atom_site_fract_y
_atom_site_fract_z
_atom_site_U_iso_or_equiv
_atom_site_adp_type
_atom_site_occupancy
_atom_site_symmetry_multiplicity
_atom_site_calc_flag
_atom_site_refinement_flags
Pb1 Pb 0.82952(4) -0.09824(4) 0.57172(3) 0.03659(14) Uani 1 1 d .
Cl1 Cl 0.4048(3) 0.1274(4) 0.09747(18) 0.0515(7) Uani 1 1 d .
S1 S 0.6905(3) 0.2219(3) 0.50067(17) 0.0384(6) Uani 1 1 d .
S2 S 0.8195(3) -0.1868(3) 0.21120(18) 0.0376(5) Uani 1 1 d .
O1 O 0.8494(10) 0.3568(10) 0.5253(6) 0.061(2) Uani 1 1 d .
O1W O 0.8153(11) -0.3524(10) 0.4520(7) 0.072(3) Uani 1 1 d .
H1W1 H 0.7508 -0.3830 0.3911 0.086 Uiso 1 1 d R
H1W2 H 0.8751 -0.4046 0.4739 0.086 Uiso 1 1 d R
O2W O 0.4570(15) -0.5012(13) 0.3448(9) 0.101(4) Uani 1 1 d .
H2W1 H 0.3620 -0.5730 0.3387 0.122 Uiso 1 1 d R
H2W2 H 0.4411 -0.4528 0.2984 0.122 Uiso 1 1 d R
O2 O 0.5409(9) 0.2688(10) 0.4967(5) 0.0514(19) Uani 1 1 d .
O3 O 0.6993(9) 0.1171(9) 0.5674(5) 0.0497(19) Uani 1 1 d .
O4 O 0.7413(10) -0.3265(9) 0.2421(6) 0.0543(19) Uani 1 1 d .
O5 O 0.7870(10) -0.2109(10) 0.1012(5) 0.056(2) Uani 1 1 d .
O6 O 1.0040(8) -0.1115(9) 0.2634(5) 0.0469(18) Uani 1 1 d .
O7 O 0.8706(7) 0.0036(8) 0.4272(4) 0.0329(14) Uani 1 1 d .
H7O H 0.8546 -0.0866 0.3923 0.049 Uiso 1 1 d R
N1 N 0.9463(11) -0.2512(11) 0.7253(7) 0.048(2) Uani 1 1 d .
N2 N 1.3317(11) -0.4001(11) 1.1887(7) 0.051(2) Uani 1 1 d .
C1 C 0.6568(11) 0.1169(11) 0.3741(6) 0.0297(19) Uani 1 1 d .
C2 C 0.7538(11) 0.0227(11) 0.3526(7) 0.033(2) Uani 1 1 d .
C3 C 0.7209(10) -0.0519(11) 0.2497(6) 0.0299(19) Uani 1 1 d .
C4 C 0.6109(11) -0.0217(12) 0.1701(7) 0.035(2) Uani 1 1 d .
H4 H 0.5931 -0.0693 0.1022 0.042 Uiso 1 1 calc R
C5 C 0.5304(11) 0.0812(12) 0.1961(7) 0.033(2) Uani 1 1 d .
C6 C 0.5514(11) 0.1503(12) 0.2966(7) 0.036(2) Uani 1 1 d .
H6 H 0.4955 0.2185 0.3121 0.043 Uiso 1 1 calc R
C7 C 0.9301(13) -0.1888(15) 0.8142(9) 0.052(3) Uani 1 1 d .
H7 H 0.8689 -0.1218 0.8149 0.063 Uiso 1 1 calc R
C8 C 1.0010(13) -0.2186(13) 0.9078(9) 0.048(3) Uani 1 1 d .
H8 H 0.9814 -0.1762 0.9677 0.057 Uiso 1 1 calc R
C9 C 1.1003(12) -0.3120(12) 0.9093(7) 0.039(2) Uani 1 1 d .
C10 C 1.1162(13) -0.3760(13) 0.8160(7) 0.044(2) Uani 1 1 d .
H10 H 1.1789 -0.4416 0.8128 0.053 Uiso 1 1 calc R
C11 C 1.0398(14) -0.3432(13) 0.7277(8) 0.047(3) Uani 1 1 d .
H11 H 1.0542 -0.3874 0.6665 0.056 Uiso 1 1 calc R
C12 C 1.2423(13) -0.3030(13) 1.1892(8) 0.046(2) Uani 1 1 d .
H12 H 1.2319 -0.2554 1.2508 0.056 Uiso 1 1 calc R
C13 C 1.1668(13) -0.2738(13) 1.1005(7) 0.046(2) Uani 1 1 d .
H13 H 1.1037 -0.2084 1.1026 0.055 Uiso 1 1 calc R
C14 C 1.1825(11) -0.3400(11) 1.0069(7) 0.034(2) Uani 1 1 d .
C15 C 1.2768(13) -0.4391(13) 1.0079(8) 0.046(3) Uani 1 1 d .
H15 H 1.2917 -0.4852 0.9474 0.055 Uiso 1 1 calc R
C16 C 1.3475(13) -0.4682(13) 1.0984(8) 0.047(3) Uani 1 1 d .
H16 H 1.4076 -0.5361 1.0979 0.056 Uiso 1 1 calc R

loop_
_atom_site_aniso_label
_atom_site_aniso_U_11
_atom_site_aniso_U_22
_atom_site_aniso_U_33
_atom_site_aniso_U_23
_atom_site_aniso_U_13
_atom_site_aniso_U_12
Pb1 0.0341(2) 0.0464(3) 0.0301(2) 0.01164(16) 0.00170(14) 0.01942(17)
Cl1 0.0587(16) 0.081(2) 0.0307(12) 0.0205(13) 0.0043(11) 0.0485(15)
S1 0.0435(14) 0.0498(16) 0.0247(11) 0.0058(10) 0.0011(9) 0.0274(12)
S2 0.0406(13) 0.0422(15) 0.0317(12) 0.0057(10) 0.0027(10) 0.0238(11)
O1 0.050(5) 0.055(5) 0.058(5) -0.010(4) -0.001(4) 0.012(4)
O1W 0.085(7) 0.068(6) 0.061(6) 0.008(5) 0.005(5) 0.041(5)
O2W 0.126(10) 0.082(8) 0.097(8) 0.005(6) 0.018(7) 0.054(7)
O2 0.052(4) 0.073(6) 0.037(4) 0.006(4) 0.007(3) 0.042(4)
O3 0.067(5) 0.066(5) 0.032(4) 0.019(3) 0.011(3) 0.043(4)
O4 0.058(5) 0.039(4) 0.066(5) 0.012(4) 0.010(4) 0.024(4)
O5 0.062(5) 0.081(6) 0.033(4) 0.004(4) 0.006(3) 0.047(4)
O6 0.041(4) 0.059(5) 0.041(4) 0.000(3) 0.001(3) 0.032(4)
O7 0.038(4) 0.042(4) 0.023(3) 0.008(3) 0.001(2) 0.024(3)
N1 0.051(5) 0.053(6) 0.048(5) 0.027(5) 0.013(4) 0.022(5)
N2 0.043(5) 0.057(6) 0.044(5) 0.009(4) 0.004(4) 0.014(4)
C1 0.032(5) 0.037(5) 0.024(4) 0.012(4) 0.004(3) 0.018(4)
C2 0.031(5) 0.042(6) 0.027(4) 0.012(4) 0.002(3) 0.015(4)
C3 0.029(5) 0.039(5) 0.028(4) 0.009(4) 0.004(3) 0.023(4)
C4 0.035(5) 0.046(6) 0.027(5) 0.008(4) 0.003(4) 0.022(4)
C5 0.033(5) 0.047(6) 0.026(4) 0.014(4) 0.006(4) 0.020(4)
C6 0.035(5) 0.050(6) 0.028(5) 0.016(4) 0.004(4) 0.022(4)
C7 0.042(6) 0.072(8) 0.067(8) 0.046(7) 0.026(5) 0.033(6)
C8 0.056(7) 0.056(7) 0.057(7) 0.033(6) 0.032(5) 0.034(6)
C9 0.044(6) 0.039(6) 0.034(5) 0.015(4) 0.008(4) 0.017(5)
C10 0.052(6) 0.048(7) 0.034(5) 0.014(5) 0.007(4) 0.020(5)
C11 0.060(7) 0.042(6) 0.035(6) 0.011(5) 0.013(5) 0.013(5)
C12 0.056(7) 0.051(7) 0.031(5) 0.009(5) 0.010(4) 0.020(5)
C13 0.050(6) 0.054(7) 0.033(5) 0.009(5) 0.007(4) 0.023(5)
C14 0.029(5) 0.035(5) 0.036(5) 0.008(4) 0.010(4) 0.007(4)
C15 0.057(7) 0.051(7) 0.031(5) 0.013(5) 0.003(4) 0.027(5)
C16 0.046(6) 0.049(7) 0.046(6) 0.011(5) 0.003(5) 0.025(5)

loop_
_atom_type_symbol
_atom_type_description
_atom_type_scat_dispersion_real
_atom_type_scat_dispersion_imag
_atom_type_scat_source
C C 0.0033 0.0016 'International Tables Vol C Tables 4.2.6.8 and 6.1.1.4'
H H 0.0000 0.0000 'International Tables Vol C Tables 4.2.6.8 and 6.1.1.4'
N N 0.0061 0.0033 'International Tables Vol C Tables 4.2.6.8 and 6.1.1.4'
O O 0.0106 0.0060 'International Tables Vol C Tables 4.2.6.8 and 6.1.1.4'
S S 0.1246 0.1234 'International Tables Vol C Tables 4.2.6.8 and 6.1.1.4'
Cl Cl 0.1484 0.1585 'International Tables Vol C Tables 4.2.6.8 and 6.1.1.4'
Pb Pb -3.3944 10.1111 'International Tables Vol C Tables 4.2.6.8 and 6.1.1.4'

loop_
_geom_angle_atom_site_label_1
_geom_angle_atom_site_label_2
_geom_angle_atom_site_label_3
_geom_angle
_geom_angle_site_symmetry_1
_geom_angle_site_symmetry_3
O7 Pb1 O7 67.7(2) . 2_756
O7 Pb1 O6 110.7(2) . 2_756
O7 Pb1 O6 72.5(2) 2_756 2_756
O7 Pb1 O3 72.1(2) . .
O7 Pb1 O3 112.3(2) 2_756 .
O6 Pb1 O3 74.1(2) 2_756 .
O7 Pb1 O1W 81.5(2) . .
O7 Pb1 O1W 83.9(2) 2_756 .
O6 Pb1 O1W 145.6(2) 2_756 .
O3 Pb1 O1W 139.5(3) . .
O3 S1 O1 112.7(5) . .
O3 S1 O2 111.8(4) . .
O1 S1 O2 112.0(5) . .
O3 S1 C1 108.1(4) . .
O1 S1 C1 106.8(4) . .
O2 S1 C1 105.1(4) . .
O4 S2 O5 113.2(5) . .
O4 S2 O6 112.4(4) . .
O5 S2 O6 111.2(4) . .
O4 S2 C3 106.5(4) . .
O5 S2 C3 106.3(4) . .
O6 S2 C3 106.8(4) . .
Pb1 O1W H1W1 120.0 . .
Pb1 O1W H1W2 120.0 . .
H1W1 O1W H1W2 120.0 . .
H2W1 O2W H2W2 107.9 . .
S1 O3 Pb1 133.0(4) . .
S2 O6 Pb1 132.2(4) . 2_756
C2 O7 Pb1 128.7(5) . .
C2 O7 Pb1 118.9(5) . 2_756
Pb1 O7 Pb1 112.3(2) . 2_756
C2 O7 H7O 91.2 . .
Pb1 O7 H7O 91.3 . .
Pb1 O7 H7O 91.3 2_756 .
C7 N1 C11 116.5(9) . .
C12 N2 C16 119.1(9) . .
C6 C1 C2 121.5(8) . .
C6 C1 S1 116.6(7) . .
C2 C1 S1 121.2(6) . .
O7 C2 C3 121.3(8) . .
O7 C2 C1 121.9(8) . .
C3 C2 C1 116.8(7) . .
C2 C3 C4 121.9(8) . .
C2 C3 S2 122.2(6) . .
C4 C3 S2 115.9(7) . .
C5 C4 C3 118.0(8) . .
C5 C4 H4 121.0 . .
C3 C4 H4 121.0 . .
C6 C5 C4 122.0(8) . .
C6 C5 Cl1 120.1(7) . .
C4 C5 Cl1 117.9(7) . .
C5 C6 C1 119.3(8) . .
C5 C6 H6 120.3 . .
C1 C6 H6 120.3 . .
N1 C7 C8 123.6(10) . .
N1 C7 H7 118.2 . .
C8 C7 H7 118.2 . .
C9 C8 C7 119.2(10) . .
C9 C8 H8 120.4 . .
C7 C8 H8 120.4 . .
C10 C9 C8 116.4(9) . .
C10 C9 C14 123.0(9) . .
C8 C9 C14 120.5(9) . .
C11 C10 C9 120.6(10) . .
C11 C10 H10 119.7 . .
C9 C10 H10 119.7 . .
N1 C11 C10 123.6(10) . .
N1 C11 H11 118.2 . .
C10 C11 H11 118.2 . .
N2 C12 C13 120.9(10) . .
N2 C12 H12 119.5 . .
C13 C12 H12 119.5 . .
C12 C13 C14 121.3(10) . .
C12 C13 H13 119.3 . .
C14 C13 H13 119.3 . .
C13 C14 C15 117.0(9) . .
C13 C14 C9 122.5(9) . .
C15 C14 C9 120.5(8) . .
C16 C15 C14 119.9(10) . .
C16 C15 H15 120.0 . .
C14 C15 H15 120.0 . .
N2 C16 C15 121.7(10) . .
N2 C16 H16 119.1 . .
C15 C16 H16 119.1 . .

loop_
_geom_bond_atom_site_label_1
_geom_bond_atom_site_label_2
_geom_bond_distance
_geom_bond_site_symmetry_2
Pb1 O7 2.385(6) .
Pb1 O7 2.432(6) 2_756
Pb1 O6 2.546(7) 2_756
Pb1 O3 2.574(7) .
Pb1 O1W 2.608(8) .
Cl1 C5 1.744(9) .
S1 O3 1.447(7) .
S1 O1 1.458(8) .
S1 O2 1.469(6) .
S1 C1 1.779(9) .
S2 O4 1.434(8) .
S2 O5 1.454(7) .
S2 O6 1.470(7) .
S2 C3 1.789(8) .
O1W H1W1 0.8500 .
O1W H1W2 0.8499 .
O2W H2W1 0.8499 .
O2W H2W2 0.8500 .
O6 Pb1 2.546(7) 2_756
O7 C2 1.349(10) .
O7 Pb1 2.432(6) 2_756
O7 H7O 0.8500 .
N1 C7 1.327(14) .
N1 C11 1.339(13) .
N2 C12 1.351(14) .
N2 C16 1.361(13) .
C1 C6 1.387(11) .
C1 C2 1.420(12) .
C2 C3 1.406(12) .
C3 C4 1.412(11) .
C4 C5 1.387(12) .
C4 H4 0.9300 .
C5 C6 1.382(12) .
C6 H6 0.9300 .
C7 C8 1.415(14) .
C7 H7 0.9300 .
C8 C9 1.389(13) .
C8 H8 0.9300 .
C9 C10 1.385(14) .
C9 C14 1.484(13) .
C10 C11 1.383(14) .
C10 H10 0.9300 .
C11 H11 0.9300 .
C12 C13 1.368(14) .
C12 H12 0.9300 .
C13 C14 1.394(13) .
C13 H13 0.9300 .
C14 C15 1.399(13) .
C15 C16 1.373(13) .
C15 H15 0.9300 .
C16 H16 0.9300 .

loop_
_geom_hbond_atom_site_label_D
_geom_hbond_atom_site_label_H
_geom_hbond_atom_site_label_A
_geom_hbond_distance_DH
_geom_hbond_distance_HA
_geom_hbond_distance_DA
_geom_hbond_angle_DHA
_geom_hbond_site_symmetry_A
O1W H1W1 O4 0.85 2.19 2.899(12) 140.3 .
O1W H1W1 O2W 0.85 2.30 2.873(14) 125.0 .
O1W H1W2 O1 0.85 2.25 2.831(11) 125.3 2_756
O1W H1W2 O1 0.85 2.39 3.097(13) 141.6 1_545
O2W H2W2 N2 0.85 1.82 2.638(15) 159.8 1_454
O7 H7O O6 0.85 2.43 2.944(9) 120.0 .

loop_
_geom_torsion_atom_site_label_1
_geom_torsion_atom_site_label_2
_geom_torsion_atom_site_label_3
_geom_torsion_atom_site_label_4
_geom_torsion
_geom_torsion_site_symmetry_1
_geom_torsion_site_symmetry_4
O1 S1 O3 Pb1 -80.0(7) . .
O2 S1 O3 Pb1 152.9(5) . .
C1 S1 O3 Pb1 37.7(7) . .
O7 Pb1 O3 S1 -2.2(6) . .
O7 Pb1 O3 S1 53.5(7) 2_756 .
O6 Pb1 O3 S1 116.4(6) 2_756 .
O1W Pb1 O3 S1 -54.2(8) . .
O4 S2 O6 Pb1 -91.0(6) . 2_756
O5 S2 O6 Pb1 141.0(5) . 2_756
C3 S2 O6 Pb1 25.5(7) . 2_756
O7 Pb1 O7 C2 -175.5(9) 2_756 .
O6 Pb1 O7 C2 -115.7(7) 2_756 .
O3 Pb1 O7 C2 -51.2(7) . .
O1W Pb1 O7 C2 97.6(7) . .
O7 Pb1 O7 Pb1 0.0 2_756 2_756
O6 Pb1 O7 Pb1 59.8(3) 2_756 2_756
O3 Pb1 O7 Pb1 124.2(3) . 2_756
O1W Pb1 O7 Pb1 -86.9(3) . 2_756
O3 S1 C1 C6 143.6(7) . .
O1 S1 C1 C6 -95.0(8) . .
O2 S1 C1 C6 24.1(9) . .
O3 S1 C1 C2 -46.0(9) . .
O1 S1 C1 C2 75.5(9) . .
O2 S1 C1 C2 -165.4(8) . .
Pb1 O7 C2 C3 -120.7(8) . .
Pb1 O7 C2 C3 64.1(10) 2_756 .
Pb1 O7 C2 C1 58.5(12) . .
Pb1 O7 C2 C1 -116.8(8) 2_756 .
C6 C1 C2 O7 172.6(9) . .
S1 C1 C2 O7 2.6(13) . .
C6 C1 C2 C3 -8.2(14) . .
S1 C1 C2 C3 -178.2(7) . .
O7 C2 C3 C4 -174.0(9) . .
C1 C2 C3 C4 6.8(14) . .
O7 C2 C3 S2 4.4(13) . .
C1 C2 C3 S2 -174.8(7) . .
O4 S2 C3 C2 71.8(9) . .
O5 S2 C3 C2 -167.3(8) . .
O6 S2 C3 C2 -48.5(9) . .
O4 S2 C3 C4 -109.7(8) . .
O5 S2 C3 C4 11.2(9) . .
O6 S2 C3 C4 130.0(7) . .
C2 C3 C4 C5 -2.0(14) . .
S2 C3 C4 C5 179.5(7) . .
C3 C4 C5 C6 -1.7(15) . .
C3 C4 C5 Cl1 176.2(7) . .
C4 C5 C6 C1 0.3(15) . .
Cl1 C5 C6 C1 -177.6(7) . .
C2 C1 C6 C5 4.8(15) . .
S1 C1 C6 C5 175.2(7) . .
C11 N1 C7 C8 -2.0(16) . .
N1 C7 C8 C9 3.2(17) . .
C7 C8 C9 C10 -2.9(16) . .
C7 C8 C9 C14 177.4(10) . .
C8 C9 C10 C11 1.7(16) . .
C14 C9 C10 C11 -178.6(10) . .
C7 N1 C11 C10 0.7(16) . .
C9 C10 C11 N1 -0.6(17) . .
C16 N2 C12 C13 0.6(16) . .
N2 C12 C13 C14 -1.5(17) . .
C12 C13 C14 C15 0.8(15) . .
C12 C13 C14 C9 179.2(10) . .
C10 C9 C14 C13 179.4(10) . .
C8 C9 C14 C13 -0.9(15) . .
C10 C9 C14 C15 -2.2(15) . .
C8 C9 C14 C15 177.4(10) . .
C13 C14 C15 C16 0.6(15) . .
C9 C14 C15 C16 -177.8(10) . .
C12 N2 C16 C15 0.9(17) . .
C14 C15 C16 N2 -1.5(17) . .
